data_8105154
loop_
_publ_author_name
'Wu, Xiaoxiao'
'Liu, Hongliang'
'Yang, Yuping'
'Pu, Shouzhi'

_publ_section_title
;
 Crystal structure and photochromism of
 1-(2,5-dimethyl-3-thienyl)-2-[2-methyl-5-(benzaldoxime)-3-thienyl]
 perfluorocyclopentene, C23H17F6NOS2
;
_journal_issue 2
_journal_name_full 'Zeitschrift f\"ur Kristallographie - New Crystal Structures'
_journal_page_first 505
_journal_page_last 507
_journal_paper_doi 10.1515/ncrs-2019-0815
_journal_volume 235
_journal_year 2020
_chemical_formula_sum 'C23 H17 F6 N O S2'
_chemical_formula_weight 501.49
_space_group_crystal_system triclinic
_space_group_IT_number 2
_space_group_name_Hall '-P 1'
_space_group_name_H-M_alt 'P -1'
_atom_sites_solution_hydrogens mixed
_cell_angle_alpha 71.272(3)
_cell_angle_beta 81.342(4)
_cell_angle_gamma 77.553(3)
_cell_formula_units_Z 2
_cell_length_a 8.379(3)
_cell_length_b 11.509(2)
_cell_length_c 12.817(3)
_cell_measurement_temperature 296(2)
_cell_volume 1138.6(5)
_computing_structure_refinement 'SHELXL-2014/7 (Sheldrick, 2014)'
_diffrn_ambient_temperature 296(2)
_diffrn_measured_fraction_theta_full 0.993
_diffrn_measured_fraction_theta_max 0.993
_diffrn_radiation_type MoK\a
_diffrn_radiation_wavelength 0.71073
_diffrn_reflns_av_R_equivalents 0.0167
_diffrn_reflns_av_unetI/netI 0.0330
_diffrn_reflns_Laue_measured_fraction_full 0.993
_diffrn_reflns_Laue_measured_fraction_max 0.993
_diffrn_reflns_limit_h_max 9
_diffrn_reflns_limit_h_min -9
_diffrn_reflns_limit_k_max 13
_diffrn_reflns_limit_k_min -11
_diffrn_reflns_limit_l_max 15
_diffrn_reflns_limit_l_min -14
_diffrn_reflns_number 5853
_diffrn_reflns_point_group_measured_fraction_full 0.993
_diffrn_reflns_point_group_measured_fraction_max 0.993
_diffrn_reflns_theta_full 24.999
_diffrn_reflns_theta_max 24.999
_diffrn_reflns_theta_min 2.856
_exptl_absorpt_coefficient_mu 0.299
_exptl_crystal_density_diffrn 1.463
_exptl_crystal_F_000 512
_exptl_crystal_size_max 0.280
_exptl_crystal_size_mid 0.260
_exptl_crystal_size_min 0.170
_refine_diff_density_max 0.371
_refine_diff_density_min -0.349
_refine_diff_density_rms 0.044
_refine_ls_extinction_coef 0.0084(16)
_refine_ls_extinction_expression Fc^*^=kFc[1+0.001xFc^2^\l^3^/sin(2\q)]^-1/4^
_refine_ls_extinction_method 'SHELXL-2014/7 (Sheldrick 2014'
_refine_ls_goodness_of_fit_ref 1.044
_refine_ls_hydrogen_treatment mixed
_refine_ls_matrix_type full
_refine_ls_number_parameters 381
_refine_ls_number_reflns 3980
_refine_ls_number_restraints 375
_refine_ls_restrained_S_all 1.166
_refine_ls_R_factor_all 0.0715
_refine_ls_R_factor_gt 0.0489
_refine_ls_shift/su_max 0.001
_refine_ls_shift/su_mean 0.000
_refine_ls_structure_factor_coef Fsqd
_refine_ls_weighting_details 'w=1/[\s^2^(Fo^2^)+(0.0444P)^2^+0.9381P] where P=(Fo^2^+2Fc^2^)/3'
_refine_ls_weighting_scheme calc
_refine_ls_wR_factor_gt 0.1143
_refine_ls_wR_factor_ref 0.1296
_reflns_Friedel_coverage 0.000
_reflns_Friedel_fraction_full .
_reflns_Friedel_fraction_max .
_reflns_number_gt 2858
_reflns_number_total 3980
_reflns_threshold_expression 'I > 2\s(I)'
_cod_data_source_file suppl_ncrs-2019-0815_suppl.cif
_cod_data_source_block 1
_cod_original_cell_volume 1138.7(5)
_cod_database_code 8105154
_shelx_space_group_comment
;
The symmetry employed for this shelxl refinement is uniquely defined
by the following loop, which should always be used as a source of
symmetry information in preference to the above space-group names.
They are only intended as comments.
;
_shelx_estimated_absorpt_t_min 0.921
_shelx_estimated_absorpt_t_max 0.951

loop_
_space_group_symop_operation_xyz
'x, y, z'
'-x, -y, -z'

loop_
_atom_site_label
_atom_site_type_symbol
_atom_site_fract_x
_atom_site_fract_y
_atom_site_fract_z
_atom_site_U_iso_or_equiv
_atom_site_adp_type
_atom_site_occupancy
_atom_site_site_symmetry_order
_atom_site_calc_flag
_atom_site_refinement_flags_posn
_atom_site_refinement_flags_adp
_atom_site_refinement_flags_occupancy
_atom_site_disorder_assembly
_atom_site_disorder_group
C1 C 0.3505(6) 1.2412(3) 0.8404(4) 0.0916(13) Uani 1 1 d . U . . .
H1A H 0.2334 1.2604 0.8543 0.137 Uiso 1 1 calc R U . . .
H1B H 0.3835 1.2914 0.7678 0.137 Uiso 1 1 calc R U . . .
H1C H 0.4020 1.2584 0.8945 0.137 Uiso 1 1 calc R U . . .
C2 C 0.4014(5) 1.1053(3) 0.8474(3) 0.0637(9) Uani 1 1 d . U . . .
C3 C 0.3037(4) 1.0192(3) 0.8737(3) 0.0574(8) Uani 1 1 d . U . . .
H3A H 0.1909 1.0368 0.8907 0.069 Uiso 1 1 calc R U . . .
C4 C 0.3906(3) 0.8987(2) 0.8729(2) 0.0448(6) Uani 1 1 d . U . . .
C5 C 0.5545(4) 0.8953(3) 0.8479(2) 0.0501(7) Uani 1 1 d . U . . .
C6 C 0.6879(5) 0.7887(4) 0.8421(4) 0.0688(10) Uani 1 1 d . U . . .
C7 C 0.3121(3) 0.7897(2) 0.8973(2) 0.0447(6) Uani 1 1 d . U . . .
C11 C 0.3319(3) 0.7049(2) 0.8430(2) 0.0437(6) Uani 1 1 d . U . . .
C12 C 0.4210(3) 0.7031(2) 0.7362(2) 0.0439(6) Uani 1 1 d . U . . .
C13 C 0.4194(4) 0.8045(3) 0.6440(2) 0.0516(7) Uani 1 1 d . U . . .
C14 C 0.3326(6) 0.9357(3) 0.6273(4) 0.0684(10) Uani 1 1 d . U . . .
C15 C 0.5164(3) 0.5933(2) 0.7155(2) 0.0471(7) Uani 1 1 d . U . . .
H15A H 0.5287 0.5161 0.7694 0.056 Uiso 1 1 calc R U . . .
C16 C 0.5876(4) 0.6102(3) 0.6116(2) 0.0495(7) Uani 1 1 d . U . . .
C17 C 0.6920(4) 0.5195(3) 0.5613(2) 0.0500(7) Uani 1 1 d . U . . .
C18 C 0.7212(5) 0.3940(3) 0.6188(3) 0.0723(10) Uani 1 1 d . U . . .
H18A H 0.6752 0.3672 0.6912 0.087 Uiso 1 1 calc R U . . .
C19 C 0.8158(5) 0.3083(3) 0.5719(3) 0.0736(10) Uani 1 1 d . U . . .
H19A H 0.8319 0.2245 0.6128 0.088 Uiso 1 1 calc R U . . .
C20 C 0.8877(4) 0.3432(3) 0.4659(3) 0.0563(8) Uani 1 1 d . U . . .
C21 C 0.8621(5) 0.4678(3) 0.4091(3) 0.0723(10) Uani 1 1 d . U . . .
H21A H 0.9101 0.4943 0.3372 0.087 Uiso 1 1 calc R U . . .
C22 C 0.7673(5) 0.5545(3) 0.4559(3) 0.0685(9) Uani 1 1 d . U . . .
H22A H 0.7538 0.6386 0.4155 0.082 Uiso 1 1 calc R U . . .
C23 C 0.9867(4) 0.2543(3) 0.4124(3) 0.0663(9) Uani 1 1 d . U . . .
H23A H 1.0450 0.2844 0.3447 0.080 Uiso 1 1 calc R U . . .
C8 C 0.1935(4) 0.7602(3) 0.9962(3) 0.0697(9) Uani 1 1 d D U . . .
F1 F 0.0598(8) 0.8465(5) 0.9990(9) 0.155(3) Uani 0.748(15) 1 d D U P A 1
F2 F 0.2725(12) 0.7392(9) 1.0888(3) 0.138(3) Uani 0.748(15) 1 d D U P A 1
F1' F 0.0493(12) 0.8362(12) 0.9577(14) 0.069(3) Uani 0.252(15) 1 d D U P A 2
F2' F 0.2053(15) 0.7993(13) 1.0812(9) 0.073(4) Uani 0.252(15) 1 d D U P A 2
C9 C 0.1548(3) 0.6354(3) 1.0059(2) 0.0549(7) Uani 1 1 d D U . . .
F3 F -0.0003(8) 0.6230(9) 1.0358(12) 0.082(3) Uani 0.54(2) 1 d D U P B 1
F4 F 0.2421(19) 0.5580(8) 1.0901(6) 0.083(3) Uani 0.54(2) 1 d D U P B 1
F3' F -0.0035(9) 0.6623(14) 0.9817(16) 0.101(3) Uani 0.46(2) 1 d D U P B 2
F4' F 0.159(2) 0.5446(6) 1.1010(5) 0.082(3) Uani 0.46(2) 1 d D U P B 2
C10 C 0.2385(4) 0.6033(3) 0.9044(3) 0.0638(8) Uani 1 1 d D U . . .
F5 F 0.1430(11) 0.5787(10) 0.8424(4) 0.146(3) Uani 0.748(15) 1 d D U P C 1
F6 F 0.3485(9) 0.4952(4) 0.9419(6) 0.118(2) Uani 0.748(15) 1 d D U P C 1
F5' F 0.0987(12) 0.6305(11) 0.8500(12) 0.062(3) Uani 0.252(15) 1 d D U P C 2
F6' F 0.2983(16) 0.4852(6) 0.9105(12) 0.065(3) Uani 0.252(15) 1 d D U P C 2
N1 N 0.9965(4) 0.1385(3) 0.4543(2) 0.0669(8) Uani 1 1 d . U . . .
O1 O 1.0967(3) 0.0720(2) 0.3874(2) 0.0886(8) Uani 1 1 d . U . . .
H1E H 1.0990 -0.0029 0.4170 0.133 Uiso 1 1 calc R U . . .
S1 S 0.59918(11) 1.04064(8) 0.82370(8) 0.0677(3) Uani 1 1 d . U . . .
S2 S 0.53463(12) 0.76401(7) 0.53506(7) 0.0628(3) Uani 1 1 d . U . . .
H14A H 0.232(5) 0.937(3) 0.671(3) 0.077(12) Uiso 1 1 d . . . . .
H14B H 0.309(4) 0.971(3) 0.556(3) 0.082(12) Uiso 1 1 d . . . . .
H14C H 0.401(5) 0.982(4) 0.646(3) 0.085(12) Uiso 1 1 d . . . . .
H6A H 0.665(4) 0.712(4) 0.893(3) 0.083(12) Uiso 1 1 d . . . . .
H6C H 0.787(6) 0.802(4) 0.850(4) 0.125(17) Uiso 1 1 d . . . . .
H6B H 0.702(6) 0.776(4) 0.767(4) 0.123(17) Uiso 1 1 d . . . . .

loop_
_atom_site_aniso_label
_atom_site_aniso_U_11
_atom_site_aniso_U_22
_atom_site_aniso_U_33
_atom_site_aniso_U_23
_atom_site_aniso_U_13
_atom_site_aniso_U_12
C1 0.139(4) 0.0450(19) 0.094(3) -0.0279(19) 0.011(3) -0.026(2)
C2 0.099(2) 0.0417(16) 0.0553(19) -0.0179(14) -0.0008(17) -0.0221(16)
C3 0.0660(19) 0.0454(16) 0.063(2) -0.0241(15) 0.0090(15) -0.0123(14)
C4 0.0510(16) 0.0397(14) 0.0470(16) -0.0157(12) 0.0021(12) -0.0149(12)
C5 0.0568(17) 0.0468(15) 0.0493(17) -0.0125(13) 0.0008(13) -0.0214(13)
C6 0.050(2) 0.062(2) 0.090(3) -0.020(2) 0.0039(19) -0.0121(16)
C7 0.0438(15) 0.0391(14) 0.0507(16) -0.0137(12) 0.0026(12) -0.0107(11)
C11 0.0467(15) 0.0336(13) 0.0506(16) -0.0107(12) -0.0032(12) -0.0106(11)
C12 0.0524(16) 0.0358(13) 0.0454(15) -0.0113(12) -0.0024(12) -0.0144(12)
C13 0.0685(19) 0.0393(14) 0.0482(16) -0.0099(12) -0.0080(14) -0.0148(13)
C14 0.095(3) 0.0436(18) 0.060(2) -0.0076(17) -0.014(2) -0.0053(18)
C15 0.0599(17) 0.0359(14) 0.0452(16) -0.0103(12) -0.0006(13) -0.0136(12)
C16 0.0637(18) 0.0424(15) 0.0450(16) -0.0134(13) -0.0020(13) -0.0165(13)
C17 0.0610(18) 0.0471(15) 0.0447(16) -0.0161(13) 0.0016(13) -0.0163(13)
C18 0.099(3) 0.0503(18) 0.057(2) -0.0146(15) 0.0263(18) -0.0171(17)
C19 0.101(3) 0.0428(17) 0.066(2) -0.0151(15) 0.0232(19) -0.0125(17)
C20 0.0662(19) 0.0540(17) 0.0507(17) -0.0209(14) 0.0063(14) -0.0145(15)
C21 0.106(3) 0.0609(19) 0.0432(18) -0.0152(15) 0.0123(17) -0.0134(18)
C22 0.103(3) 0.0491(17) 0.0458(18) -0.0115(14) 0.0074(17) -0.0108(17)
C23 0.076(2) 0.061(2) 0.058(2) -0.0223(16) 0.0118(17) -0.0103(16)
C8 0.074(2) 0.072(2) 0.073(2) -0.0366(18) 0.0283(17) -0.0356(17)
F1 0.142(4) 0.067(2) 0.236(7) -0.076(4) 0.138(4) -0.036(3)
F2 0.215(6) 0.188(6) 0.064(2) -0.059(3) 0.044(3) -0.155(5)
F1' 0.054(5) 0.056(5) 0.112(8) -0.056(4) 0.028(5) -0.017(3)
F2' 0.080(7) 0.076(7) 0.087(5) -0.066(5) 0.048(4) -0.040(5)
C9 0.0514(17) 0.0505(16) 0.0595(18) -0.0093(14) 0.0045(14) -0.0197(13)
F3 0.067(3) 0.071(4) 0.114(6) -0.036(4) 0.032(3) -0.039(2)
F4 0.109(6) 0.072(3) 0.060(3) -0.009(2) -0.015(3) -0.007(3)
F3' 0.050(3) 0.116(6) 0.135(8) -0.029(6) -0.015(3) -0.019(3)
F4' 0.102(7) 0.070(3) 0.067(3) -0.003(2) 0.008(3) -0.037(4)
C10 0.085(2) 0.0492(17) 0.0646(19) -0.0184(15) 0.0095(16) -0.0350(16)
F5 0.230(6) 0.195(6) 0.081(3) -0.063(4) 0.032(3) -0.181(5)
F6 0.171(5) 0.0336(17) 0.122(5) -0.0183(18) 0.072(3) -0.029(2)
F5' 0.073(5) 0.060(6) 0.076(6) -0.037(4) -0.007(4) -0.034(4)
F6' 0.100(7) 0.044(4) 0.072(6) -0.040(4) 0.026(5) -0.046(4)
N1 0.0782(19) 0.0594(16) 0.0611(17) -0.0275(14) 0.0143(14) -0.0076(14)
O1 0.112(2) 0.0679(15) 0.0739(17) -0.0309(13) 0.0297(15) -0.0012(14)
S1 0.0780(6) 0.0585(5) 0.0744(6) -0.0172(4) 0.0004(5) -0.0378(4)
S2 0.0950(7) 0.0442(4) 0.0451(5) -0.0085(3) 0.0009(4) -0.0163(4)

loop_
_atom_type_symbol
_atom_type_description
_atom_type_scat_dispersion_real
_atom_type_scat_dispersion_imag
_atom_type_scat_source
C C 0.0033 0.0016 'International Tables Vol C Tables 4.2.6.8 and 6.1.1.4'
H H 0.0000 0.0000 'International Tables Vol C Tables 4.2.6.8 and 6.1.1.4'
N N 0.0061 0.0033 'International Tables Vol C Tables 4.2.6.8 and 6.1.1.4'
O O 0.0106 0.0060 'International Tables Vol C Tables 4.2.6.8 and 6.1.1.4'
F F 0.0171 0.0103 'International Tables Vol C Tables 4.2.6.8 and 6.1.1.4'
S S 0.1246 0.1234 'International Tables Vol C Tables 4.2.6.8 and 6.1.1.4'

loop_
_geom_angle_atom_site_label_1
_geom_angle_atom_site_label_2
_geom_angle_atom_site_label_3
_geom_angle
_geom_angle_site_symmetry_1
_geom_angle_site_symmetry_3
C2 C1 H1A 109.5 . .
C2 C1 H1B 109.5 . .
H1A C1 H1B 109.5 . .
C2 C1 H1C 109.5 . .
H1A C1 H1C 109.5 . .
H1B C1 H1C 109.5 . .
C3 C2 C1 127.2(3) . .
C3 C2 S1 110.8(2) . .
C1 C2 S1 122.0(3) . .
C2 C3 C4 113.2(3) . .
C2 C3 H3A 123.4 . .
C4 C3 H3A 123.4 . .
C5 C4 C3 112.7(3) . .
C5 C4 C7 123.5(2) . .
C3 C4 C7 123.7(3) . .
C4 C5 C6 129.9(3) . .
C4 C5 S1 109.9(2) . .
C6 C5 S1 120.2(2) . .
C5 C6 H6A 112(2) . .
C5 C6 H6C 112(3) . .
H6A C6 H6C 111(4) . .
C5 C6 H6B 111(3) . .
H6A C6 H6B 106(3) . .
H6C C6 H6B 104(4) . .
C11 C7 C4 129.5(3) . .
C11 C7 C8 110.8(2) . .
C4 C7 C8 119.7(2) . .
C7 C11 C12 130.0(2) . .
C7 C11 C10 110.6(2) . .
C12 C11 C10 119.3(2) . .
C13 C12 C15 112.0(3) . .
C13 C12 C11 124.7(3) . .
C15 C12 C11 123.3(2) . .
C12 C13 C14 130.1(3) . .
C12 C13 S2 110.6(2) . .
C14 C13 S2 119.2(3) . .
C13 C14 H14A 110(2) . .
C13 C14 H14B 110(2) . .
H14A C14 H14B 107(3) . .
C13 C14 H14C 109(2) . .
H14A C14 H14C 111(3) . .
H14B C14 H14C 110(3) . .
C16 C15 C12 114.6(3) . .
C16 C15 H15A 122.7 . .
C12 C15 H15A 122.7 . .
C15 C16 C17 129.5(3) . .
C15 C16 S2 109.6(2) . .
C17 C16 S2 120.9(2) . .
C22 C17 C18 116.8(3) . .
C22 C17 C16 122.1(3) . .
C18 C17 C16 121.2(3) . .
C19 C18 C17 121.7(3) . .
C19 C18 H18A 119.2 . .
C17 C18 H18A 119.2 . .
C18 C19 C20 121.4(3) . .
C18 C19 H19A 119.3 . .
C20 C19 H19A 119.3 . .
C21 C20 C19 117.3(3) . .
C21 C20 C23 119.7(3) . .
C19 C20 C23 123.0(3) . .
C20 C21 C22 121.5(3) . .
C20 C21 H21A 119.2 . .
C22 C21 H21A 119.2 . .
C21 C22 C17 121.3(3) . .
C21 C22 H22A 119.4 . .
C17 C22 H22A 119.4 . .
N1 C23 C20 122.5(3) . .
N1 C23 H23A 118.7 . .
C20 C23 H23A 118.7 . .
F1 C8 F2 107.8(4) . .
F2' C8 F1' 100.4(6) . .
F2' C8 C7 118.8(6) . .
F1 C8 C7 116.2(4) . .
F2 C8 C7 108.7(4) . .
F1' C8 C7 102.2(8) . .
F2' C8 C9 124.9(7) . .
F1 C8 C9 113.0(4) . .
F2 C8 C9 104.3(4) . .
F1' C8 C9 99.7(6) . .
C7 C8 C9 106.1(2) . .
F3 C9 F4 106.6(4) . .
F4' C9 F3' 105.1(5) . .
F3 C9 C10 119.2(5) . .
F4' C9 C10 117.7(5) . .
F4 C9 C10 105.5(5) . .
F3' C9 C10 100.1(7) . .
F3 C9 C8 115.6(4) . .
F4' C9 C8 121.4(5) . .
F4 C9 C8 102.5(6) . .
F3' C9 C8 103.7(6) . .
C10 C9 C8 105.8(2) . .
F5 C10 F6 105.9(4) . .
F6' C10 F5' 104.1(6) . .
F6' C10 C11 121.8(7) . .
F5 C10 C11 114.0(4) . .
F6 C10 C11 108.5(4) . .
F5' C10 C11 104.9(6) . .
F6' C10 C9 119.4(7) . .
F5 C10 C9 116.2(5) . .
F6 C10 C9 105.6(4) . .
F5' C10 C9 96.0(6) . .
C11 C10 C9 106.2(2) . .
C23 N1 O1 112.3(3) . .
N1 O1 H1E 109.5 . .
C2 S1 C5 93.48(15) . .
C13 S2 C16 93.24(14) . .

loop_
_geom_bond_atom_site_label_1
_geom_bond_atom_site_label_2
_geom_bond_distance
_geom_bond_site_symmetry_2
C1 C2 1.507(4) .
C1 H1A 0.9600 .
C1 H1B 0.9600 .
C1 H1C 0.9600 .
C2 C3 1.348(4) .
C2 S1 1.690(4) .
C3 C4 1.424(4) .
C3 H3A 0.9300 .
C4 C5 1.358(4) .
C4 C7 1.465(4) .
C5 C6 1.483(5) .
C5 S1 1.714(3) .
C6 H6A 0.95(4) .
C6 H6C 0.90(5) .
C6 H6B 1.01(5) .
C7 C11 1.340(4) .
C7 C8 1.483(4) .
C11 C12 1.461(4) .
C11 C10 1.489(4) .
C12 C13 1.367(4) .
C12 C15 1.423(4) .
C13 C14 1.491(4) .
C13 S2 1.708(3) .
C14 H14A 0.94(4) .
C14 H14B 0.91(4) .
C14 H14C 0.96(4) .
C15 C16 1.346(4) .
C15 H15A 0.9300 .
C16 C17 1.462(4) .
C16 S2 1.724(3) .
C17 C22 1.375(4) .
C17 C18 1.382(4) .
C18 C19 1.364(4) .
C18 H18A 0.9300 .
C19 C20 1.370(4) .
C19 H19A 0.9300 .
C20 C21 1.370(4) .
C20 C23 1.456(4) .
C21 C22 1.373(4) .
C21 H21A 0.9300 .
C22 H22A 0.9300 .
C23 N1 1.256(4) .
C23 H23A 0.9300 .
C8 F2' 1.328(4) .
C8 F1 1.332(4) .
C8 F2 1.373(4) .
C8 F1' 1.384(4) .
C8 C9 1.503(4) .
C9 F3 1.323(5) .
C9 F4' 1.326(5) .
C9 F4 1.354(5) .
C9 F3' 1.355(5) .
C9 C10 1.498(4) .
C10 F6' 1.324(4) .
C10 F5 1.336(4) .
C10 F6 1.372(4) .
C10 F5' 1.380(4) .
N1 O1 1.398(3) .
O1 H1E 0.8200 .

loop_
_geom_hbond_atom_site_label_D
_geom_hbond_atom_site_label_H
_geom_hbond_atom_site_label_A
_geom_hbond_distance_DH
_geom_hbond_distance_HA
_geom_hbond_distance_DA
_geom_hbond_angle_DHA
_geom_hbond_site_symmetry_A
C6 H6A F6' 0.95(4) 2.81(4) 3.681(13) 154(3) 2_667
O1 H1E N1 0.82 2.07 2.789(4) 146.2 2_756
C23 H23A F5 0.93 2.89 3.418(8) 117.3 2_666
C15 H15A F6' 0.93 2.44 2.957(15) 115.1 .
C15 H15A F6 0.93 2.46 3.004(7) 117.7 .
C3 H3A F1 0.93 2.56 3.069(8) 114.8 .
C1 H1C F2' 0.96 3.26 3.893(13) 125.6 2_677
O1 H1E N1 0.82 2.07 2.789(4) 146.2 2_756
C23 H23A F5 0.93 2.89 3.418(8) 117.3 2_666
C15 H15A F6' 0.93 2.44 2.957(15) 115.1 .
C15 H15A F6 0.93 2.46 3.004(7) 117.7 .
C3 H3A F1 0.93 2.56 3.069(8) 114.8 .
C1 H1C F2' 0.96 3.26 3.893(13) 125.6 2_677
C1 H1C F2' 0.96 3.26 3.893(13) 125.6 2_677
C3 H3A F1 0.93 2.56 3.069(8) 114.8 .
C15 H15A F6 0.93 2.46 3.004(7) 117.7 .
O1 H1E N1 0.82 2.07 2.789(4) 146.2 2_756
C3 H3A F1 0.93 2.56 3.069(8) 114.8 .
C15 H15A F6 0.93 2.46 3.004(7) 117.7 .
C15 H15A F6' 0.93 2.44 2.957(15) 115.1 .
O1 H1E N1 0.82 2.07 2.789(4) 146.2 2_756
C3 H3A F1 0.93 2.56 3.069(8) 114.8 .
C15 H15A F6 0.93 2.46 3.004(7) 117.7 .
C15 H15A F6' 0.93 2.44 2.957(15) 115.1 .
O1 H1E N1 0.82 2.07 2.789(4) 146.2 2_756
C6 H6A F6' 0.95(4) 2.81(4) 3.681(13) 154(3) 2_667
C1 H1C F2' 0.96 3.26 3.893(13) 125.6 2_677
C3 H3A F1 0.93 2.56 3.069(8) 114.8 .
C15 H15A F6 0.93 2.46 3.004(7) 117.7 .
C15 H15A F6' 0.93 2.44 2.957(15) 115.1 .
C23 H23A F5 0.93 2.89 3.418(8) 117.3 2_666
O1 H1E N1 0.82 2.07 2.789(4) 146.2 2_756
C6 H6A F6' 0.95(4) 2.81(4) 3.681(13) 154(3) 2_667
C1 H1C F2' 0.96 3.26 3.893(13) 125.6 2_677

loop_
_geom_torsion_atom_site_label_1
_geom_torsion_atom_site_label_2
_geom_torsion_atom_site_label_3
_geom_torsion_atom_site_label_4
_geom_torsion
_geom_torsion_site_symmetry_1
_geom_torsion_site_symmetry_2
_geom_torsion_site_symmetry_3
_geom_torsion_site_symmetry_4
C1 C2 C3 C4 180.0(3) . . . .
S1 C2 C3 C4 -1.0(4) . . . .
C2 C3 C4 C5 1.3(4) . . . .
C2 C3 C4 C7 -179.2(3) . . . .
C3 C4 C5 C6 177.7(4) . . . .
C7 C4 C5 C6 -1.7(5) . . . .
C3 C4 C5 S1 -1.0(3) . . . .
C7 C4 C5 S1 179.6(2) . . . .
C5 C4 C7 C11 -47.1(5) . . . .
C3 C4 C7 C11 133.5(3) . . . .
C5 C4 C7 C8 131.6(3) . . . .
C3 C4 C7 C8 -47.7(4) . . . .
C4 C7 C11 C12 -8.6(5) . . . .
C8 C7 C11 C12 172.5(3) . . . .
C4 C7 C11 C10 174.5(3) . . . .
C8 C7 C11 C10 -4.4(3) . . . .
C7 C11 C12 C13 -41.6(5) . . . .
C10 C11 C12 C13 135.1(3) . . . .
C7 C11 C12 C15 140.4(3) . . . .
C10 C11 C12 C15 -42.9(4) . . . .
C15 C12 C13 C14 178.1(4) . . . .
C11 C12 C13 C14 -0.1(5) . . . .
C15 C12 C13 S2 -0.4(3) . . . .
C11 C12 C13 S2 -178.6(2) . . . .
C13 C12 C15 C16 1.0(4) . . . .
C11 C12 C15 C16 179.2(3) . . . .
C12 C15 C16 C17 -179.6(3) . . . .
C12 C15 C16 S2 -1.1(3) . . . .
C15 C16 C17 C22 -174.0(3) . . . .
S2 C16 C17 C22 7.6(4) . . . .
C15 C16 C17 C18 5.1(5) . . . .
S2 C16 C17 C18 -173.3(3) . . . .
C22 C17 C18 C19 -2.1(6) . . . .
C16 C17 C18 C19 178.7(3) . . . .
C17 C18 C19 C20 0.7(6) . . . .
C18 C19 C20 C21 0.6(6) . . . .
C18 C19 C20 C23 -178.7(4) . . . .
C19 C20 C21 C22 -0.5(6) . . . .
C23 C20 C21 C22 178.9(3) . . . .
C20 C21 C22 C17 -1.0(6) . . . .
C18 C17 C22 C21 2.3(5) . . . .
C16 C17 C22 C21 -178.6(3) . . . .
C21 C20 C23 N1 -170.2(4) . . . .
C19 C20 C23 N1 9.2(6) . . . .
C11 C7 C8 F2' 153.5(7) . . . .
C4 C7 C8 F2' -25.5(8) . . . .
C11 C7 C8 F1 -119.8(6) . . . .
C4 C7 C8 F1 61.2(6) . . . .
C11 C7 C8 F2 118.4(5) . . . .
C4 C7 C8 F2 -60.6(6) . . . .
C11 C7 C8 F1' -97.2(6) . . . .
C4 C7 C8 F1' 83.8(6) . . . .
C11 C7 C8 C9 6.7(3) . . . .
C4 C7 C8 C9 -172.3(2) . . . .
F1 C8 C9 F3 -12.0(9) . . . .
F2 C8 C9 F3 104.8(8) . . . .
C7 C8 C9 F3 -140.4(8) . . . .
F2' C8 C9 F4' -12.8(11) . . . .
F1' C8 C9 F4' -122.8(11) . . . .
C7 C8 C9 F4' 131.4(9) . . . .
F1 C8 C9 F4 -127.4(8) . . . .
F2 C8 C9 F4 -10.6(8) . . . .
C7 C8 C9 F4 104.1(6) . . . .
F2' C8 C9 F3' 104.8(11) . . . .
F1' C8 C9 F3' -5.2(11) . . . .
C7 C8 C9 F3' -111.0(9) . . . .
F2' C8 C9 C10 -150.4(7) . . . .
F1 C8 C9 C10 122.3(5) . . . .
F2 C8 C9 C10 -120.9(5) . . . .
F1' C8 C9 C10 99.6(7) . . . .
C7 C8 C9 C10 -6.2(3) . . . .
C7 C11 C10 F6' -141.2(7) . . . .
C12 C11 C10 F6' 41.5(8) . . . .
C7 C11 C10 F5 129.5(6) . . . .
C12 C11 C10 F5 -47.8(6) . . . .
C7 C11 C10 F6 -112.8(5) . . . .
C12 C11 C10 F6 69.9(5) . . . .
C7 C11 C10 F5' 101.3(6) . . . .
C12 C11 C10 F5' -76.0(6) . . . .
C7 C11 C10 C9 0.3(3) . . . .
C12 C11 C10 C9 -177.0(2) . . . .
F4' C9 C10 F6' 6.9(11) . . . .
F3' C9 C10 F6' -106.2(10) . . . .
C8 C9 C10 F6' 146.4(7) . . . .
F3 C9 C10 F5 8.1(8) . . . .
F4 C9 C10 F5 127.7(9) . . . .
C8 C9 C10 F5 -124.2(5) . . . .
F3 C9 C10 F6 -108.9(8) . . . .
F4 C9 C10 F6 10.7(9) . . . .
C8 C9 C10 F6 118.8(5) . . . .
F4' C9 C10 F5' 116.8(10) . . . .
F3' C9 C10 F5' 3.7(9) . . . .
C8 C9 C10 F5' -103.7(6) . . . .
F3 C9 C10 C11 136.0(7) . . . .
F4' C9 C10 C11 -135.7(8) . . . .
F4 C9 C10 C11 -104.4(8) . . . .
F3' C9 C10 C11 111.2(8) . . . .
C8 C9 C10 C11 3.8(3) . . . .
C20 C23 N1 O1 179.2(3) . . . .
C3 C2 S1 C5 0.4(3) . . . .
C1 C2 S1 C5 179.5(3) . . . .
C4 C5 S1 C2 0.4(2) . . . .
C6 C5 S1 C2 -178.5(3) . . . .
C12 C13 S2 C16 -0.2(2) . . . .
C14 C13 S2 C16 -178.8(3) . . . .
C15 C16 S2 C13 0.7(2) . . . .
C17 C16 S2 C13 179.4(2) . . . .
